data_1541021
loop_
_publ_author_name
'Tagg, S.L.'
'Huffman, J.C.'
'Zwanziger, J.W.'

_publ_section_title
;
 Crystal structure of sodium ditellurite, Na4 Te4 O10
;
_journal_name_full 'Acta Chemica Scandinavica (43,1989-)'
_journal_page_first 118
_journal_page_last 121
_journal_volume 51
_journal_year 1997
_chemical_formula_sum 'Na4 O10 Te4'
_chemical_name_systematic 'Na4 (Te4 O10)'
_space_group_IT_number 15
_symmetry_space_group_name_Hall '-C 2yc'
_symmetry_space_group_name_H-M 'C 1 2/c 1'
_cell_angle_alpha 90
_cell_angle_beta 102.81
_cell_angle_gamma 90
_cell_formula_units_Z 4
_cell_length_a 23.465
_cell_length_b 4.877
_cell_length_c 9.691
_cell_volume 1081.424
_citation_journal_id_ASTM ACHSE7
_cod_data_source_file Tagg_ACHSE7_1997_1794.cif
_cod_data_source_block Na4O10Te4
_cod_original_cell_volume 1081.423
_cod_database_code 1541021

loop_
_symmetry_equiv_pos_as_xyz
x,y,z
-x,y,-z+1/2
-x,-y,-z
x,-y,z-1/2
x+1/2,y+1/2,z
-x+1/2,y+1/2,-z+1/2
-x+1/2,-y+1/2,-z
x+1/2,-y+1/2,z-1/2

loop_
_atom_site_label
_atom_site_type_symbol
_atom_site_fract_x
_atom_site_fract_y
_atom_site_fract_z
_atom_site_occupancy
_atom_site_U_iso_or_equiv
O4 O-2 0.3536 0.0037 0.2534 1 0.0
O5 O-2 0.2527 0.2483 0.1349 1 0.0
O2 O-2 0.4469 0.3815 0.3452 1 0.0
O1 O-2 0.3524 0.4008 0.039 1 0.0
Na1 Na+1 0.4487 0.4836 0.0884 1 0.0
Te2 Te+4 0.43945 0.005 0.3217 1 0.0
O3 O-2 0.4532 -0.0271 0.1377 1 0.0
Te1 Te+4 0.31025 0.0886 0.0473 1 0.0
Na2 Na+1 0.3289 0.5043 0.2949 1 0.0
